data_7122612
loop_
_publ_author_name
'Wu, Yue'
'Zhang, Xu'
'Zhang, Yun-Qin'
'Yang, Ming'
'Chen, Zhong-Ning'

_publ_section_title
;
 Achievement of ligand-field induced thermochromic luminescence via
 two-step single-crystal to single-crystal transformations.
;
_journal_issue 99
_journal_name_full 'Chemical communications (Cambridge, England)'
_journal_page_first 13961
_journal_page_last 13964
_journal_paper_doi 10.1039/c8cc08665f
_journal_volume 54
_journal_year 2018
_chemical_formula_sum 'C58 H46 Br4 Mn2 N2 O4 P4'
_chemical_formula_weight 1388.37
_space_group_crystal_system triclinic
_space_group_IT_number 2
_space_group_name_Hall '-P 1'
_space_group_name_H-M_alt 'P -1'
_symmetry_space_group_name_Hall '-P 1'
_symmetry_space_group_name_H-M 'P -1'
_atom_sites_solution_hydrogens geom
_audit_creation_method SHELXL-2016/6
_audit_update_record
;
2018-10-11 deposited with the CCDC.
2018-11-20 downloaded from the CCDC.
;
_cell_angle_alpha 99.164(3)
_cell_angle_beta 110.439(3)
_cell_angle_gamma 107.866(3)
_cell_formula_units_Z 2
_cell_length_a 13.1370(12)
_cell_length_b 15.1638(11)
_cell_length_c 16.7360(12)
_cell_measurement_reflns_used 9080
_cell_measurement_temperature 260(2)
_cell_measurement_theta_max 27.13
_cell_measurement_theta_min 2.80
_cell_volume 2837.6(4)
_computing_structure_refinement 'SHELXL-2016/6 (Sheldrick, 2016)'
_diffrn_ambient_temperature 260(2)
_diffrn_measured_fraction_theta_full 0.974
_diffrn_measured_fraction_theta_max 0.974
_diffrn_measurement_device_type 'Bruker APEX-II CCD'
_diffrn_measurement_method '\f and \w scans'
_diffrn_radiation_type MoK\a
_diffrn_radiation_wavelength 0.71073
_diffrn_reflns_av_R_equivalents 0.0945
_diffrn_reflns_av_unetI/netI 0.0649
_diffrn_reflns_Laue_measured_fraction_full 0.974
_diffrn_reflns_Laue_measured_fraction_max 0.974
_diffrn_reflns_limit_h_max 15
_diffrn_reflns_limit_h_min -15
_diffrn_reflns_limit_k_max 18
_diffrn_reflns_limit_k_min -18
_diffrn_reflns_limit_l_max 19
_diffrn_reflns_limit_l_min -19
_diffrn_reflns_number 57348
_diffrn_reflns_point_group_measured_fraction_full 0.974
_diffrn_reflns_point_group_measured_fraction_max 0.974
_diffrn_reflns_theta_full 25.000
_diffrn_reflns_theta_max 25.000
_diffrn_reflns_theta_min 2.289
_exptl_absorpt_coefficient_mu 3.421
_exptl_absorpt_correction_T_max 0.710
_exptl_absorpt_correction_T_min 0.444
_exptl_absorpt_correction_type multi-scan
_exptl_crystal_colour colourless
_exptl_crystal_density_diffrn 1.625
_exptl_crystal_description block
_exptl_crystal_F_000 1380
_exptl_crystal_size_max 0.400
_exptl_crystal_size_mid 0.200
_exptl_crystal_size_min 0.100
_refine_diff_density_max 1.228
_refine_diff_density_min -1.611
_refine_diff_density_rms 0.280
_refine_ls_extinction_method none
_refine_ls_goodness_of_fit_ref 1.001
_refine_ls_hydrogen_treatment constr
_refine_ls_matrix_type full
_refine_ls_number_parameters 667
_refine_ls_number_reflns 9745
_refine_ls_number_restraints 0
_refine_ls_restrained_S_all 1.001
_refine_ls_R_factor_all 0.0910
_refine_ls_R_factor_gt 0.0645
_refine_ls_shift/su_max 0.001
_refine_ls_shift/su_mean 0.000
_refine_ls_structure_factor_coef Fsqd
_refine_ls_weighting_details 'w=1/[\s^2^(Fo^2^)+(0.1330P)^2^] where P=(Fo^2^+2Fc^2^)/3'
_refine_ls_weighting_scheme calc
_refine_ls_wR_factor_gt 0.1683
_refine_ls_wR_factor_ref 0.1919
_reflns_Friedel_coverage 0.000
_reflns_number_gt 6918
_reflns_number_total 9745
_reflns_threshold_expression 'I > 2\s(I)'
_cod_data_source_file c8cc08665f2.cif
_cod_data_source_block 260_K
_cod_depositor_comments
;
The following automatic conversions were performed:

'_exptl_absorpt_correction_type' value 'Multi-scan' changed to
'multi-scan' according to
/home/data/users/saulius/crontab/automatic-downloads/rss-feeds/RSC/lib/dictionaries/cif_core.dic
dictionary named 'cif_core.dic' version 2.4.2 from 2011-04-26.

Automatic conversion script
Id: cif_fix_values 4973 2017-02-22 13:04:09Z antanas 

 Adding full bibliography for 7122609--7122621.cif.
;
_cod_database_code 7122612
_shelx_shelxl_version_number 2016/6
_shelx_space_group_comment
;
The symmetry employed for this shelxl refinement is uniquely defined
by the following loop, which should always be used as a source of
symmetry information in preference to the above space-group names.
They are only intended as comments.
;
_shelx_estimated_absorpt_t_min 0.341
_shelx_estimated_absorpt_t_max 0.726

loop_
_space_group_symop_operation_xyz
'x, y, z'
'-x, -y, -z'

loop_
_atom_site_label
_atom_site_type_symbol
_atom_site_fract_x
_atom_site_fract_y
_atom_site_fract_z
_atom_site_U_iso_or_equiv
_atom_site_adp_type
_atom_site_occupancy
_atom_site_site_symmetry_order
_atom_site_calc_flag
_atom_site_refinement_flags_posn
_atom_site_refinement_flags_adp
Br1 Br 0.22404(5) 0.44696(4) 0.43047(4) 0.04207(19) Uani 1 1 d . .
Br3 Br 0.21291(5) 0.93337(4) 0.93205(4) 0.04219(19) Uani 1 1 d . .
Br4 Br -0.10548(5) 0.69822(5) 0.82135(4) 0.0525(2) Uani 1 1 d . .
Br2 Br -0.10954(5) 0.21825(5) 0.31105(5) 0.0559(2) Uani 1 1 d . .
Mn1 Mn 0.10924(7) 0.26996(6) 0.37799(6) 0.0370(2) Uani 1 1 d . .
Mn2 Mn 0.11419(7) 0.75508(6) 0.89335(6) 0.0407(3) Uani 1 1 d . .
P2 P 0.19599(12) 0.28858(9) 0.60239(9) 0.0307(3) Uani 1 1 d . .
P3 P 0.24035(13) 0.59283(10) 0.84528(9) 0.0328(3) Uani 1 1 d . .
P4 P 0.22151(12) -0.19319(10) 0.11799(9) 0.0312(3) Uani 1 1 d . .
P1 P 0.25699(13) 0.12382(10) 0.33812(9) 0.0349(4) Uani 1 1 d . .
O4 O 0.1520(3) -0.2603(3) 0.0239(3) 0.0420(10) Uani 1 1 d . .
O2 O 0.1468(4) 0.2449(3) 0.5028(2) 0.0424(10) Uani 1 1 d . .
N2 N 0.2017(4) 0.4434(3) 0.7115(3) 0.0287(10) Uani 1 1 d . .
O3 O 0.1724(4) 0.6519(3) 0.8608(3) 0.0466(10) Uani 1 1 d . .
N1 N 0.2209(4) -0.0341(3) 0.2150(3) 0.0285(10) Uani 1 1 d . .
O1 O 0.1861(4) 0.1835(3) 0.3447(2) 0.0470(10) Uani 1 1 d . .
C41 C 0.1408(4) 0.3801(4) 0.6288(3) 0.0305(12) Uani 1 1 d . .
C31 C 0.1035(5) 0.0294(4) 0.6482(5) 0.0538(17) Uani 1 1 d . .
H31A H 0.086672 -0.034075 0.618218 0.065 Uiso 1 1 calc R U
C12 C 0.1600(4) -0.1039(4) 0.1356(3) 0.0291(11) Uani 1 1 d . .
C14 C 0.0112(5) -0.0409(4) 0.0886(3) 0.0325(12) Uani 1 1 d . .
H14A H -0.059805 -0.043929 0.047160 0.039 Uiso 1 1 calc R U
C13 C 0.0547(4) -0.1112(4) 0.0720(3) 0.0317(12) Uani 1 1 d . .
H13A H 0.013571 -0.162076 0.019032 0.038 Uiso 1 1 calc R U
C6 C 0.4222(5) -0.0351(4) 0.1472(4) 0.0447(15) Uani 1 1 d . .
H6A H 0.373610 -0.001158 0.133039 0.054 Uiso 1 1 calc R U
C1 C 0.3760(5) -0.1304(4) 0.1488(3) 0.0335(12) Uani 1 1 d . .
C44 C 0.0632(5) 0.5197(4) 0.6724(3) 0.0361(13) Uani 1 1 d . .
H44A H 0.039036 0.568713 0.688409 0.043 Uiso 1 1 calc R U
C42 C 0.0397(5) 0.3819(4) 0.5661(4) 0.0361(13) Uani 1 1 d . .
H42A H -0.001306 0.335756 0.510110 0.043 Uiso 1 1 calc R U
C45 C 0.1615(4) 0.5119(3) 0.7318(3) 0.0292(11) Uani 1 1 d . .
C29 C 0.1520(4) 0.1964(4) 0.6530(3) 0.0319(12) Uani 1 1 d . .
C46 C 0.3880(5) 0.6667(4) 0.8657(4) 0.0400(14) Uani 1 1 d . .
C4 C 0.6124(6) -0.0418(6) 0.1871(5) 0.0582(19) Uani 1 1 d . .
H4B H 0.691848 -0.012411 0.199581 0.070 Uiso 1 1 calc R U
C15 C 0.0754(5) 0.0334(4) 0.1678(3) 0.0313(12) Uani 1 1 d . .
H15A H 0.050559 0.083351 0.179346 0.038 Uiso 1 1 calc R U
C32 C 0.1048(5) 0.0510(5) 0.7313(5) 0.0527(17) Uani 1 1 d . .
H32A H 0.091973 0.002358 0.758527 0.063 Uiso 1 1 calc R U
C30 C 0.1275(5) 0.1027(4) 0.6091(4) 0.0437(14) Uani 1 1 d . .
H30A H 0.126967 0.088265 0.552823 0.052 Uiso 1 1 calc R U
C16 C 0.1769(5) 0.0327(4) 0.2298(3) 0.0297(11) Uani 1 1 d . .
C54 C 0.3163(6) 0.3988(5) 0.9734(4) 0.0577(18) Uani 1 1 d . .
H54A H 0.367261 0.366533 0.980865 0.069 Uiso 1 1 calc R U
C43 C 0.0012(5) 0.4519(4) 0.5876(3) 0.0387(13) Uani 1 1 d . .
H43A H -0.065910 0.454586 0.546160 0.046 Uiso 1 1 calc R U
C11 C 0.2726(6) -0.2101(5) 0.2887(4) 0.0598(18) Uani 1 1 d . .
H11A H 0.314639 -0.143177 0.308481 0.072 Uiso 1 1 calc R U
C3 C 0.5685(6) -0.1345(6) 0.1895(5) 0.075(2) Uani 1 1 d . .
H3A H 0.617434 -0.168177 0.203922 0.090 Uiso 1 1 calc R U
C21 C 0.5476(7) 0.3542(5) 0.3868(5) 0.076(2) Uani 1 1 d . .
H21A H 0.571111 0.421292 0.401629 0.091 Uiso 1 1 calc R U
C57 C 0.1658(6) 0.4941(5) 0.9510(5) 0.0598(19) Uani 1 1 d . .
H57A H 0.114546 0.526082 0.944095 0.072 Uiso 1 1 calc R U
C01U C 0.2059(8) -0.3586(7) 0.3207(7) 0.088(3) Uani 1 1 d . .
H01A H 0.203895 -0.392661 0.362017 0.106 Uiso 1 1 calc R U
C20 C 0.6259(7) 0.3143(6) 0.3801(5) 0.072(2) Uani 1 1 d . .
H20A H 0.702298 0.354186 0.391674 0.087 Uiso 1 1 calc R U
C18 C 0.4778(6) 0.1566(5) 0.3422(5) 0.0608(19) Uani 1 1 d . .
H18A H 0.454897 0.089574 0.327586 0.073 Uiso 1 1 calc R U
C48 C 0.5650(6) 0.6992(5) 0.8431(5) 0.0599(19) Uani 1 1 d . .
H48A H 0.607486 0.680278 0.814505 0.072 Uiso 1 1 calc R U
C23 C 0.2776(5) 0.0610(4) 0.4210(4) 0.0393(13) Uani 1 1 d . .
C56 C 0.1608(7) 0.4253(6) 0.9975(5) 0.079(3) Uani 1 1 d . .
H56A H 0.105600 0.411320 1.021322 0.094 Uiso 1 1 calc R U
C24 C 0.1955(6) -0.0291(5) 0.4064(4) 0.0532(17) Uani 1 1 d . .
H24A H 0.131560 -0.061166 0.350932 0.064 Uiso 1 1 calc R U
C50 C 0.5545(8) 0.8172(6) 0.9476(6) 0.084(3) Uani 1 1 d . .
H50A H 0.589885 0.877808 0.989971 0.101 Uiso 1 1 calc R U
C5 C 0.5420(5) 0.0091(5) 0.1668(4) 0.0543(17) Uani 1 1 d . .
H5A H 0.573564 0.072737 0.166066 0.065 Uiso 1 1 calc R U
C36 C 0.4146(6) 0.3752(5) 0.6067(5) 0.064(2) Uani 1 1 d . .
H36A H 0.373786 0.360854 0.545251 0.077 Uiso 1 1 calc R U
C9 C 0.1466(8) -0.4070(6) 0.2320(8) 0.086(3) Uani 1 1 d . .
H9A H 0.103442 -0.473637 0.213126 0.103 Uiso 1 1 calc R U
C19 C 0.5913(6) 0.2159(6) 0.3563(5) 0.074(2) Uani 1 1 d . .
H19A H 0.643082 0.188363 0.349369 0.089 Uiso 1 1 calc R U
C51 C 0.4408(6) 0.7572(5) 0.9287(5) 0.065(2) Uani 1 1 d . .
H51A H 0.399803 0.777407 0.958081 0.078 Uiso 1 1 calc R U
C40 C 0.4154(5) 0.3674(5) 0.7484(4) 0.0528(16) Uani 1 1 d . .
H40A H 0.375120 0.347188 0.782408 0.063 Uiso 1 1 calc R U
C25 C 0.2084(7) -0.0719(6) 0.4745(5) 0.069(2) Uani 1 1 d . .
H25A H 0.153719 -0.133399 0.463946 0.082 Uiso 1 1 calc R U
C26 C 0.2990(8) -0.0258(7) 0.5559(5) 0.086(3) Uani 1 1 d . .
H26A H 0.306514 -0.055431 0.601012 0.103 Uiso 1 1 calc R U
C33 C 0.1250(6) 0.1446(5) 0.7754(5) 0.0587(18) Uani 1 1 d . .
H33A H 0.122986 0.158149 0.830838 0.070 Uiso 1 1 calc R U
C8 C 0.1502(6) -0.3570(5) 0.1687(5) 0.065(2) Uani 1 1 d . .
H8A H 0.109736 -0.389846 0.107892 0.078 Uiso 1 1 calc R U
C39 C 0.5370(6) 0.4189(5) 0.7892(6) 0.073(2) Uani 1 1 d . .
H39A H 0.578552 0.433437 0.850609 0.088 Uiso 1 1 calc R U
C37 C 0.5357(7) 0.4257(7) 0.6472(7) 0.090(3) Uani 1 1 d . .
H37A H 0.576030 0.444178 0.612781 0.108 Uiso 1 1 calc R U
C38 C 0.5961(7) 0.4485(6) 0.7375(7) 0.082(3) Uani 1 1 d . .
H38A H 0.677323 0.483970 0.764567 0.099 Uiso 1 1 calc R U
C2 C 0.4495(6) -0.1782(5) 0.1700(4) 0.0556(17) Uani 1 1 d . .
H2B H 0.419297 -0.241678 0.171568 0.067 Uiso 1 1 calc R U
C55 C 0.2350(6) 0.3789(5) 1.0081(4) 0.0564(18) Uani 1 1 d . .
H55A H 0.230803 0.333270 1.039259 0.068 Uiso 1 1 calc R U
C35 C 0.3542(5) 0.3462(4) 0.6565(4) 0.0366(13) Uani 1 1 d . .
C47 C 0.4511(5) 0.6374(4) 0.8232(4) 0.0469(15) Uani 1 1 d . .
H47A H 0.417103 0.576337 0.781609 0.056 Uiso 1 1 calc R U
C53 C 0.3235(5) 0.4672(4) 0.9267(4) 0.0446(14) Uani 1 1 d . .
H53A H 0.379323 0.481010 0.903405 0.054 Uiso 1 1 calc R U
C34 C 0.1484(5) 0.2178(4) 0.7359(4) 0.0476(15) Uani 1 1 d . .
H34A H 0.161575 0.280723 0.764567 0.057 Uiso 1 1 calc R U
C49 C 0.6148(7) 0.7893(5) 0.9057(5) 0.065(2) Uani 1 1 d . .
H49A H 0.691077 0.831046 0.918861 0.077 Uiso 1 1 calc R U
C52 C 0.2470(5) 0.5141(4) 0.9155(3) 0.0340(13) Uani 1 1 d . .
C17 C 0.4008(5) 0.1966(4) 0.3500(4) 0.0423(14) Uani 1 1 d . .
C7 C 0.2145(5) -0.2585(4) 0.1982(4) 0.0412(14) Uani 1 1 d . .
C22 C 0.4342(7) 0.2967(5) 0.3720(4) 0.0607(19) Uani 1 1 d . .
H22A H 0.381594 0.324347 0.376721 0.073 Uiso 1 1 calc R U
C10 C 0.2681(8) -0.2610(6) 0.3498(5) 0.081(2) Uani 1 1 d . .
H10A H 0.307575 -0.228547 0.410730 0.097 Uiso 1 1 calc R U
C28 C 0.3713(6) 0.1094(6) 0.5051(4) 0.070(2) Uani 1 1 d . .
H28A H 0.427209 0.170535 0.516270 0.084 Uiso 1 1 calc R U
C27 C 0.3797(8) 0.0642(8) 0.5721(5) 0.096(3) Uani 1 1 d . .
H27A H 0.441200 0.096130 0.628780 0.115 Uiso 1 1 calc R U

loop_
_atom_site_aniso_label
_atom_site_aniso_U_11
_atom_site_aniso_U_22
_atom_site_aniso_U_33
_atom_site_aniso_U_23
_atom_site_aniso_U_13
_atom_site_aniso_U_12
Br1 0.0395(4) 0.0279(3) 0.0505(4) 0.0142(3) 0.0128(3) 0.0087(3)
Br3 0.0399(4) 0.0327(3) 0.0433(3) 0.0106(3) 0.0150(3) 0.0041(3)
Br4 0.0296(4) 0.0454(4) 0.0607(4) 0.0131(3) 0.0051(3) 0.0045(3)
Br2 0.0305(4) 0.0394(4) 0.0720(5) 0.0039(3) 0.0045(3) 0.0071(3)
Mn1 0.0308(5) 0.0248(4) 0.0440(5) 0.0021(4) 0.0061(4) 0.0116(4)
Mn2 0.0291(5) 0.0247(4) 0.0540(5) -0.0007(4) 0.0071(4) 0.0106(4)
P2 0.0310(8) 0.0237(7) 0.0372(7) 0.0079(6) 0.0155(6) 0.0099(6)
P3 0.0409(8) 0.0260(7) 0.0326(7) 0.0086(6) 0.0144(6) 0.0158(6)
P4 0.0285(8) 0.0244(7) 0.0414(8) 0.0099(6) 0.0146(6) 0.0112(6)
P1 0.0431(9) 0.0327(8) 0.0313(7) 0.0090(6) 0.0146(6) 0.0194(7)
O4 0.038(2) 0.029(2) 0.045(2) -0.0018(17) 0.0090(18) 0.0105(17)
O2 0.052(3) 0.029(2) 0.044(2) 0.0059(17) 0.0214(19) 0.0164(19)
N2 0.030(2) 0.023(2) 0.031(2) 0.0051(18) 0.0121(19) 0.0122(19)
O3 0.064(3) 0.042(2) 0.042(2) 0.0102(19) 0.022(2) 0.033(2)
N1 0.028(2) 0.028(2) 0.033(2) 0.0112(19) 0.0133(19) 0.0132(19)
O1 0.069(3) 0.045(2) 0.037(2) 0.0109(19) 0.023(2) 0.034(2)
C41 0.025(3) 0.029(3) 0.035(3) 0.008(2) 0.014(2) 0.007(2)
C31 0.044(4) 0.037(3) 0.081(5) 0.030(3) 0.026(3) 0.012(3)
C12 0.025(3) 0.030(3) 0.034(3) 0.012(2) 0.016(2) 0.008(2)
C14 0.029(3) 0.044(3) 0.033(3) 0.019(3) 0.016(2) 0.021(3)
C13 0.025(3) 0.035(3) 0.034(3) 0.014(2) 0.012(2) 0.009(2)
C6 0.034(3) 0.047(4) 0.054(4) 0.023(3) 0.016(3) 0.014(3)
C1 0.031(3) 0.037(3) 0.032(3) 0.009(2) 0.013(2) 0.014(2)
C44 0.041(3) 0.038(3) 0.038(3) 0.013(3) 0.019(3) 0.024(3)
C42 0.033(3) 0.039(3) 0.032(3) 0.006(2) 0.011(2) 0.014(3)
C45 0.031(3) 0.022(3) 0.036(3) 0.009(2) 0.015(2) 0.011(2)
C29 0.028(3) 0.028(3) 0.042(3) 0.012(2) 0.017(2) 0.010(2)
C46 0.045(4) 0.027(3) 0.034(3) 0.010(2) 0.006(3) 0.006(3)
C4 0.027(3) 0.081(5) 0.065(4) 0.034(4) 0.020(3) 0.014(3)
C15 0.036(3) 0.038(3) 0.035(3) 0.019(2) 0.021(2) 0.024(3)
C32 0.037(4) 0.056(4) 0.080(5) 0.045(4) 0.031(3) 0.018(3)
C30 0.036(3) 0.034(3) 0.056(4) 0.014(3) 0.017(3) 0.010(3)
C16 0.031(3) 0.032(3) 0.032(3) 0.012(2) 0.018(2) 0.013(2)
C54 0.064(5) 0.050(4) 0.055(4) 0.024(3) 0.010(3) 0.030(4)
C43 0.033(3) 0.053(4) 0.035(3) 0.014(3) 0.012(2) 0.025(3)
C11 0.086(5) 0.057(4) 0.051(4) 0.028(3) 0.033(4) 0.035(4)
C3 0.042(4) 0.094(6) 0.101(6) 0.050(5) 0.025(4) 0.037(4)
C21 0.077(6) 0.038(4) 0.057(4) 0.004(3) 0.001(4) -0.012(4)
C57 0.053(4) 0.074(5) 0.073(5) 0.051(4) 0.031(4) 0.032(4)
C01U 0.090(7) 0.105(8) 0.138(9) 0.096(7) 0.075(7) 0.063(6)
C20 0.045(4) 0.065(5) 0.065(5) 0.016(4) 0.000(4) -0.005(4)
C18 0.046(4) 0.047(4) 0.077(5) 0.019(4) 0.020(4) 0.010(3)
C48 0.041(4) 0.074(5) 0.057(4) 0.033(4) 0.019(3) 0.010(4)
C23 0.043(3) 0.045(3) 0.033(3) 0.014(3) 0.013(3) 0.023(3)
C56 0.052(5) 0.099(6) 0.098(6) 0.064(5) 0.040(4) 0.019(4)
C24 0.059(4) 0.056(4) 0.051(4) 0.029(3) 0.021(3) 0.026(3)
C50 0.071(6) 0.043(4) 0.094(6) 0.003(4) 0.012(5) 0.001(4)
C5 0.033(4) 0.058(4) 0.063(4) 0.027(3) 0.019(3) 0.002(3)
C36 0.041(4) 0.082(5) 0.090(5) 0.054(4) 0.033(4) 0.029(4)
C9 0.074(6) 0.058(5) 0.156(9) 0.067(6) 0.064(6) 0.028(5)
C19 0.046(4) 0.069(5) 0.092(6) 0.024(5) 0.020(4) 0.013(4)
C51 0.064(5) 0.035(3) 0.067(4) 0.002(3) 0.015(4) 0.004(3)
C40 0.034(3) 0.047(4) 0.062(4) 0.000(3) 0.015(3) 0.011(3)
C25 0.092(6) 0.065(5) 0.069(5) 0.035(4) 0.041(5) 0.040(5)
C26 0.096(7) 0.124(8) 0.071(5) 0.066(6) 0.038(5) 0.064(6)
C33 0.055(4) 0.061(4) 0.061(4) 0.030(4) 0.030(3) 0.011(4)
C8 0.058(5) 0.044(4) 0.094(6) 0.031(4) 0.031(4) 0.016(3)
C39 0.038(4) 0.057(5) 0.092(6) -0.001(4) 0.003(4) 0.017(4)
C37 0.051(5) 0.105(7) 0.155(9) 0.086(7) 0.062(6) 0.040(5)
C38 0.030(4) 0.055(5) 0.137(8) 0.028(5) 0.018(5) 0.007(3)
C2 0.046(4) 0.054(4) 0.078(5) 0.033(4) 0.026(3) 0.027(3)
C55 0.053(4) 0.053(4) 0.060(4) 0.035(3) 0.017(3) 0.016(3)
C35 0.029(3) 0.024(3) 0.056(3) 0.014(3) 0.018(3) 0.011(2)
C47 0.045(4) 0.038(3) 0.045(3) 0.013(3) 0.013(3) 0.006(3)
C53 0.049(4) 0.045(3) 0.045(3) 0.021(3) 0.019(3) 0.022(3)
C34 0.054(4) 0.040(3) 0.047(3) 0.016(3) 0.026(3) 0.009(3)
C49 0.048(4) 0.046(4) 0.067(5) 0.023(4) 0.007(4) -0.005(3)
C52 0.034(3) 0.032(3) 0.033(3) 0.008(2) 0.012(2) 0.012(2)
C17 0.045(4) 0.036(3) 0.035(3) 0.006(3) 0.010(3) 0.011(3)
C7 0.043(3) 0.036(3) 0.062(4) 0.027(3) 0.028(3) 0.025(3)
C22 0.075(5) 0.040(4) 0.053(4) 0.010(3) 0.020(4) 0.013(4)
C10 0.110(7) 0.090(6) 0.079(5) 0.062(5) 0.049(5) 0.058(6)
C28 0.061(5) 0.077(5) 0.043(4) 0.020(4) 0.003(3) 0.014(4)
C27 0.078(6) 0.140(9) 0.047(4) 0.044(5) 0.003(4) 0.033(6)

loop_
_atom_type_symbol
_atom_type_description
_atom_type_scat_dispersion_real
_atom_type_scat_dispersion_imag
_atom_type_scat_source
C C 0.0033 0.0016 'International Tables Vol C Tables 4.2.6.8 and 6.1.1.4'
H H 0.0000 0.0000 'International Tables Vol C Tables 4.2.6.8 and 6.1.1.4'
N N 0.0061 0.0033 'International Tables Vol C Tables 4.2.6.8 and 6.1.1.4'
O O 0.0106 0.0060 'International Tables Vol C Tables 4.2.6.8 and 6.1.1.4'
P P 0.1023 0.0942 'International Tables Vol C Tables 4.2.6.8 and 6.1.1.4'
Mn Mn 0.3368 0.7283 'International Tables Vol C Tables 4.2.6.8 and 6.1.1.4'
Br Br -0.2901 2.4595 'International Tables Vol C Tables 4.2.6.8 and 6.1.1.4'

loop_
_geom_angle_atom_site_label_1
_geom_angle_atom_site_label_2
_geom_angle_atom_site_label_3
_geom_angle
_geom_angle_site_symmetry_1
_geom_angle_site_symmetry_3
O1 Mn1 O2 91.24(15) . .
O1 Mn1 Br1 117.76(13) . .
O2 Mn1 Br1 98.46(11) . .
O1 Mn1 Br2 121.73(13) . .
O2 Mn1 Br2 103.20(12) . .
Br1 Mn1 Br2 115.34(4) . .
O3 Mn2 O4 91.56(15) . 1_566
O3 Mn2 Br3 128.86(13) . .
O4 Mn2 Br3 99.91(10) 1_566 .
O3 Mn2 Br4 113.17(13) . .
O4 Mn2 Br4 103.83(11) 1_566 .
Br3 Mn2 Br4 111.98(4) . .
O2 P2 C35 113.8(3) . .
O2 P2 C29 110.2(2) . .
C35 P2 C29 107.3(2) . .
O2 P2 C41 110.7(2) . .
C35 P2 C41 106.7(2) . .
C29 P2 C41 107.8(2) . .
O3 P3 C46 112.6(3) . .
O3 P3 C52 110.6(2) . .
C46 P3 C52 108.7(2) . .
O3 P3 C45 109.2(2) . .
C46 P3 C45 110.3(3) . .
C52 P3 C45 105.1(2) . .
O4 P4 C1 114.8(2) . .
O4 P4 C7 111.2(3) . .
C1 P4 C7 105.3(3) . .
O4 P4 C12 110.2(2) . .
C1 P4 C12 108.4(2) . .
C7 P4 C12 106.6(2) . .
O1 P1 C23 113.0(3) . .
O1 P1 C17 111.9(3) . .
C23 P1 C17 107.2(3) . .
O1 P1 C16 107.9(2) . .
C23 P1 C16 107.3(3) . .
C17 P1 C16 109.5(3) . .
P4 O4 Mn2 135.8(2) . 1_544
P2 O2 Mn1 146.9(2) . .
C41 N2 C45 117.0(4) . .
P3 O3 Mn2 167.9(3) . .
C16 N1 C12 117.0(4) . .
P1 O1 Mn1 169.3(3) . .
N2 C41 C42 122.9(5) . .
N2 C41 P2 116.5(4) . .
C42 C41 P2 120.5(4) . .
C32 C31 C30 119.6(6) . .
C32 C31 H31A 120.2 . .
C30 C31 H31A 120.2 . .
N1 C12 C13 123.3(5) . .
N1 C12 P4 115.9(4) . .
C13 C12 P4 120.8(4) . .
C15 C14 C13 118.7(5) . .
C15 C14 H14A 120.7 . .
C13 C14 H14A 120.7 . .
C12 C13 C14 118.6(5) . .
C12 C13 H13A 120.7 . .
C14 C13 H13A 120.7 . .
C1 C6 C5 119.7(6) . .
C1 C6 H6A 120.1 . .
C5 C6 H6A 120.1 . .
C2 C1 C6 118.8(5) . .
C2 C1 P4 119.5(4) . .
C6 C1 P4 121.6(4) . .
C45 C44 C43 118.0(5) . .
C45 C44 H44A 121.0 . .
C43 C44 H44A 121.0 . .
C43 C42 C41 119.1(5) . .
C43 C42 H42A 120.4 . .
C41 C42 H42A 120.5 . .
N2 C45 C44 123.5(5) . .
N2 C45 P3 116.3(4) . .
C44 C45 P3 120.2(4) . .
C30 C29 C34 120.1(5) . .
C30 C29 P2 117.4(4) . .
C34 C29 P2 122.4(4) . .
C47 C46 C51 119.3(6) . .
C47 C46 P3 123.7(4) . .
C51 C46 P3 117.0(5) . .
C3 C4 C5 121.3(6) . .
C3 C4 H4B 119.4 . .
C5 C4 H4B 119.4 . .
C14 C15 C16 119.0(5) . .
C14 C15 H15A 120.5 . .
C16 C15 H15A 120.5 . .
C31 C32 C33 120.9(6) . .
C31 C32 H32A 119.6 . .
C33 C32 H32A 119.6 . .
C29 C30 C31 120.4(6) . .
C29 C30 H30A 119.8 . .
C31 C30 H30A 119.8 . .
N1 C16 C15 123.3(5) . .
N1 C16 P1 116.5(4) . .
C15 C16 P1 120.2(4) . .
C55 C54 C53 120.4(6) . .
C55 C54 H54A 119.8 . .
C53 C54 H54A 119.8 . .
C42 C43 C44 119.5(5) . .
C42 C43 H43A 120.2 . .
C44 C43 H43A 120.2 . .
C7 C11 C10 120.0(7) . .
C7 C11 H11A 120.0 . .
C10 C11 H11A 120.0 . .
C4 C3 C2 119.1(7) . .
C4 C3 H3A 120.5 . .
C2 C3 H3A 120.5 . .
C20 C21 C22 121.3(7) . .
C20 C21 H21A 119.3 . .
C22 C21 H21A 119.3 . .
C52 C57 C56 119.3(7) . .
C52 C57 H57A 120.3 . .
C56 C57 H57A 120.3 . .
C9 C01U C10 120.9(8) . .
C9 C01U H01A 119.6 . .
C10 C01U H01A 119.6 . .
C19 C20 C21 119.7(7) . .
C19 C20 H20A 120.1 . .
C21 C20 H20A 120.1 . .
C17 C18 C19 120.2(7) . .
C17 C18 H18A 119.9 . .
C19 C18 H18A 119.9 . .
C49 C48 C47 119.5(7) . .
C49 C48 H48A 120.3 . .
C47 C48 H48A 120.3 . .
C24 C23 C28 119.5(6) . .
C24 C23 P1 121.2(4) . .
C28 C23 P1 118.9(5) . .
C55 C56 C57 120.8(7) . .
C55 C56 H56A 119.6 . .
C57 C56 H56A 119.6 . .
C23 C24 C25 119.8(6) . .
C23 C24 H24A 120.1 . .
C25 C24 H24A 120.1 . .
C49 C50 C51 120.9(8) . .
C49 C50 H50A 119.5 . .
C51 C50 H50A 119.5 . .
C4 C5 C6 119.5(6) . .
C4 C5 H5A 120.2 . .
C6 C5 H5A 120.2 . .
C35 C36 C37 120.5(7) . .
C35 C36 H36A 119.7 . .
C37 C36 H36A 119.7 . .
C01U C9 C8 120.4(8) . .
C01U C9 H9A 119.8 . .
C8 C9 H9A 119.8 . .
C20 C19 C18 119.8(8) . .
C20 C19 H19A 120.1 . .
C18 C19 H19A 120.1 . .
C50 C51 C46 119.7(8) . .
C50 C51 H51A 120.2 . .
C46 C51 H51A 120.2 . .
C39 C40 C35 119.8(7) . .
C39 C40 H40A 120.1 . .
C35 C40 H40A 120.1 . .
C26 C25 C24 121.0(8) . .
C26 C25 H25A 119.5 . .
C24 C25 H25A 119.5 . .
C25 C26 C27 120.0(7) . .
C25 C26 H26A 120.0 . .
C27 C26 H26A 120.0 . .
C32 C33 C34 119.4(6) . .
C32 C33 H33A 120.3 . .
C34 C33 H33A 120.3 . .
C7 C8 C9 118.8(8) . .
C7 C8 H8A 120.6 . .
C9 C8 H8A 120.6 . .
C40 C39 C38 119.5(8) . .
C40 C39 H39A 120.3 . .
C38 C39 H39A 120.3 . .
C38 C37 C36 120.2(8) . .
C38 C37 H37A 119.9 . .
C36 C37 H37A 119.9 . .
C37 C38 C39 120.3(7) . .
C37 C38 H38A 119.8 . .
C39 C38 H38A 119.8 . .
C1 C2 C3 121.6(6) . .
C1 C2 H2B 119.2 . .
C3 C2 H2B 119.2 . .
C56 C55 C54 120.1(6) . .
C56 C55 H55A 119.9 . .
C54 C55 H55A 119.9 . .
C36 C35 C40 119.7(6) . .
C36 C35 P2 119.0(5) . .
C40 C35 P2 121.2(5) . .
C48 C47 C46 119.8(6) . .
C48 C47 H47A 120.1 . .
C46 C47 H47A 120.1 . .
C52 C53 C54 119.2(6) . .
C52 C53 H53A 120.4 . .
C54 C53 H53A 120.4 . .
C33 C34 C29 119.5(6) . .
C33 C34 H34A 120.2 . .
C29 C34 H34A 120.2 . .
C50 C49 C48 120.7(7) . .
C50 C49 H49A 119.6 . .
C48 C49 H49A 119.6 . .
C57 C52 C53 120.1(5) . .
C57 C52 P3 118.3(4) . .
C53 C52 P3 121.3(4) . .
C18 C17 C22 120.4(6) . .
C18 C17 P1 121.7(5) . .
C22 C17 P1 117.8(5) . .
C8 C7 C11 120.2(6) . .
C8 C7 P4 119.4(5) . .
C11 C7 P4 120.4(5) . .
C21 C22 C17 118.4(7) . .
C21 C22 H22A 120.8 . .
C17 C22 H22A 120.8 . .
C01U C10 C11 119.8(8) . .
C01U C10 H10A 120.1 . .
C11 C10 H10A 120.1 . .
C27 C28 C23 118.7(7) . .
C27 C28 H28A 120.7 . .
C23 C28 H28A 120.7 . .
C26 C27 C28 121.0(7) . .
C26 C27 H27A 119.5 . .
C28 C27 H27A 119.5 . .

loop_
_geom_bond_atom_site_label_1
_geom_bond_atom_site_label_2
_geom_bond_distance
_geom_bond_site_symmetry_2
Br1 Mn1 2.4677(10) .
Br3 Mn2 2.4728(10) .
Br4 Mn2 2.4974(10) .
Br2 Mn1 2.4938(10) .
Mn1 O1 2.005(4) .
Mn1 O2 2.098(4) .
Mn2 O3 2.021(4) .
Mn2 O4 2.133(4) 1_566
P2 O2 1.505(4) .
P2 C35 1.795(6) .
P2 C29 1.798(5) .
P2 C41 1.814(5) .
P3 O3 1.499(4) .
P3 C46 1.794(6) .
P3 C52 1.805(5) .
P3 C45 1.814(5) .
P4 O4 1.504(4) .
P4 C1 1.795(6) .
P4 C7 1.802(6) .
P4 C12 1.812(5) .
P1 O1 1.503(4) .
P1 C23 1.794(5) .
P1 C17 1.793(6) .
P1 C16 1.811(5) .
N2 C41 1.346(6) .
N2 C45 1.350(6) .
N1 C16 1.342(6) .
N1 C12 1.348(6) .
C41 C42 1.387(7) .
C31 C32 1.369(9) .
C31 C30 1.387(8) .
C31 H31A 0.9300 .
C12 C13 1.379(7) .
C14 C15 1.378(7) .
C14 C13 1.389(7) .
C14 H14A 0.9300 .
C13 H13A 0.9300 .
C6 C1 1.393(8) .
C6 C5 1.398(8) .
C6 H6A 0.9300 .
C1 C2 1.362(8) .
C44 C45 1.379(7) .
C44 C43 1.397(7) .
C44 H44A 0.9300 .
C42 C43 1.358(8) .
C42 H42A 0.9300 .
C29 C30 1.372(7) .
C29 C34 1.394(8) .
C46 C47 1.387(9) .
C46 C51 1.386(8) .
C4 C3 1.359(10) .
C4 C5 1.367(9) .
C4 H4B 0.9300 .
C15 C16 1.379(7) .
C15 H15A 0.9300 .
C32 C33 1.388(9) .
C32 H32A 0.9300 .
C30 H30A 0.9300 .
C54 C55 1.365(9) .
C54 C53 1.394(8) .
C54 H54A 0.9300 .
C43 H43A 0.9300 .
C11 C7 1.381(9) .
C11 C10 1.383(9) .
C11 H11A 0.9300 .
C3 C2 1.388(9) .
C3 H3A 0.9300 .
C21 C20 1.370(11) .
C21 C22 1.385(10) .
C21 H21A 0.9300 .
C57 C52 1.372(8) .
C57 C56 1.397(9) .
C57 H57A 0.9300 .
C01U C9 1.357(12) .
C01U C10 1.358(12) .
C01U H01A 0.9300 .
C20 C19 1.364(11) .
C20 H20A 0.9300 .
C18 C17 1.361(9) .
C18 C19 1.397(10) .
C18 H18A 0.9300 .
C48 C49 1.381(10) .
C48 C47 1.386(9) .
C48 H48A 0.9300 .
C23 C24 1.377(9) .
C23 C28 1.394(8) .
C56 C55 1.348(10) .
C56 H56A 0.9300 .
C24 C25 1.385(9) .
C24 H24A 0.9300 .
C50 C49 1.340(11) .
C50 C51 1.380(11) .
C50 H50A 0.9300 .
C5 H5A 0.9300 .
C36 C35 1.371(8) .
C36 C37 1.382(10) .
C36 H36A 0.9300 .
C9 C8 1.403(10) .
C9 H9A 0.9300 .
C19 H19A 0.9300 .
C51 H51A 0.9300 .
C40 C39 1.389(9) .
C40 C35 1.392(8) .
C40 H40A 0.9300 .
C25 C26 1.347(11) .
C25 H25A 0.9300 .
C26 C27 1.361(12) .
C26 H26A 0.9300 .
C33 C34 1.389(8) .
C33 H33A 0.9300 .
C8 C7 1.374(9) .
C8 H8A 0.9300 .
C39 C38 1.390(11) .
C39 H39A 0.9300 .
C37 C38 1.364(12) .
C37 H37A 0.9300 .
C38 H38A 0.9300 .
C2 H2B 0.9300 .
C55 H55A 0.9300 .
C47 H47A 0.9300 .
C53 C52 1.379(8) .
C53 H53A 0.9300 .
C34 H34A 0.9300 .
C49 H49A 0.9300 .
C17 C22 1.390(8) .
C22 H22A 0.9300 .
C10 H10A 0.9300 .
C28 C27 1.394(10) .
C28 H28A 0.9300 .
C27 H27A 0.9300 .
